data_7113871
loop_
_publ_author_name
'Araujo, Maria Helena'
'Hitchcock, Peter B.'
'Nixon, John F.'
'Kuehner, Uwe'
'Stelzer, Othmar'

_publ_section_title
;
 Synthesis of a \h2-2,3-diphosphabutadiene complex of zerovalent platinum
 from the corresponding \h2-phosphaalkyne complex
;
_journal_coden_ASTM CHCOFS
_journal_issue 9
_journal_name_full
;
 Chemical Communications (Cambridge, United Kingdom)
;
_journal_page_first 1092
_journal_page_last 1093
_journal_paper_doi 10.1039/b301335a
_journal_year 2003
_chemical_formula_moiety '(C38 H54 O1 P4 Pt1 Si2).3.5(C4 H8 O1)'
_chemical_formula_sum 'C52 H82 O4.5 P4 Pt Si2'
_chemical_formula_weight 1154.33
_chemical_name_common '[(Ph2PCH2CH2PPH2)Pt{tBuCH2PH(O)C(SiMe3)2}]'
_space_group_IT_number 15
_symmetry_cell_setting monoclinic
_symmetry_space_group_name_Hall '-C 2yc'
_symmetry_space_group_name_H-M 'C 1 2/c 1'
_atom_sites_solution_hydrogens geom
_atom_sites_solution_primary direct
_atom_sites_solution_secondary difmap
_audit_creation_method SHELXL
_cell_angle_alpha 90.00
_cell_angle_beta 92.94(2)
_cell_angle_gamma 90.00
_cell_formula_units_Z 8
_cell_length_a 27.187(5)
_cell_length_b 19.897(8)
_cell_length_c 20.892(6)
_cell_measurement_reflns_used 25
_cell_measurement_temperature 173(2)
_cell_measurement_theta_max 10
_cell_measurement_theta_min 7
_cell_volume 11286(6)
_computing_cell_refinement 'Enraf-Nonius CAD4'
_computing_data_collection 'Enraf-Nonius CAD4'
_computing_publication_material 'SHELXL-93 (Sheldrick, 1993)'
_computing_structure_refinement 'SHELXL-93 (Sheldrick, 1993)'
_computing_structure_solution 'SHELXS-86 (Sheldrick, 1990)'
_diffrn_ambient_temperature 173(2)
_diffrn_measurement_device 'Enraf-Nonius CAD4'
_diffrn_measurement_method \w--2\q
_diffrn_radiation_monochromator graphite
_diffrn_radiation_source 'fine-focus sealed tube'
_diffrn_radiation_type MoK\a
_diffrn_radiation_wavelength 0.71073
_diffrn_reflns_av_R_equivalents 0.0462
_diffrn_reflns_av_sigmaI/netI 0.0750
_diffrn_reflns_limit_h_max 29
_diffrn_reflns_limit_h_min 0
_diffrn_reflns_limit_k_max 21
_diffrn_reflns_limit_k_min 0
_diffrn_reflns_limit_l_max 22
_diffrn_reflns_limit_l_min -22
_diffrn_reflns_number 7980
_diffrn_reflns_theta_max 22.95
_diffrn_reflns_theta_min 2.05
_diffrn_standards_decay_% 0
_diffrn_standards_interval_time 120
_diffrn_standards_number 2
_exptl_absorpt_coefficient_mu 2.683
_exptl_absorpt_correction_T_max 1.00
_exptl_absorpt_correction_T_min 0.64
_exptl_absorpt_correction_type empirical
_exptl_crystal_density_diffrn 1.359
_exptl_crystal_F_000 4768
_exptl_crystal_size_max 0.40
_exptl_crystal_size_mid 0.10
_exptl_crystal_size_min 0.10
_refine_diff_density_max 3.078
_refine_diff_density_min -2.400
_refine_diff_density_rms 0.178
_refine_ls_extinction_coef 0.00001(2)
_refine_ls_extinction_expression Fc^*^=kFc[1+0.001xFc^2^\l^3^/sin(2\q)]^-1/4^
_refine_ls_extinction_method SHELXL
_refine_ls_goodness_of_fit_all 1.059
_refine_ls_goodness_of_fit_obs 1.104
_refine_ls_hydrogen_treatment mixed
_refine_ls_matrix_type full
_refine_ls_number_parameters 501
_refine_ls_number_reflns 7796
_refine_ls_number_restraints 0
_refine_ls_restrained_S_all 1.066
_refine_ls_restrained_S_obs 1.104
_refine_ls_R_factor_all 0.0913
_refine_ls_R_factor_obs 0.0609
_refine_ls_shift/esd_max 0.008
_refine_ls_shift/esd_mean 0.000
_refine_ls_structure_factor_coef Fsqd
_refine_ls_weighting_details 'w=1/[\s^2^(Fo^2^)+(0.0944P)^2^+57.4535P] where P=(Fo^2^+2Fc^2^)/3'
_refine_ls_weighting_scheme calc
_refine_ls_wR_factor_all 0.1681
_refine_ls_wR_factor_obs 0.1468
_reflns_number_observed 5652
_reflns_number_total 7801
_reflns_observed_criterion >2sigma(I)
_cod_duplicate_entry 7104099
_cod_data_source_file b301335a.txt
_cod_data_source_block feb798
_cod_depositor_comments
;
The following automatic conversions were performed:

'_refine_ls_weighting_scheme' value 'calc
w=1/[\s^2^(Fo^2^)+(0.0944P)^2^+57.4535P] where P=(Fo^2^+2Fc^2^)/3'
was changed to 'calc'. New tag '_refine_ls_weighting_details' was
created. The value of the new tag was set to
'w=1/[\s^2^(Fo^2^)+(0.0944P)^2^+57.4535P] where P=(Fo^2^+2Fc^2^)/3'.

Automatic conversion script
Id: cif_fix_values 3143 2015-03-26 13:38:13Z robertas 
;
_cod_original_cell_volume 11286.4(60)
_cod_original_sg_symbol_H-M C2/c
_cod_original_formula_sum 'C52 H82 O4.50 P4 Pt Si2'
_cod_database_code 7113871

loop_
_symmetry_equiv_pos_as_xyz
'x, y, z'
'x, -y, z+1/2'
'x+1/2, y+1/2, z'
'x+1/2, -y+1/2, z+1/2'
'-x, -y, -z'
'-x, y, -z-1/2'
'-x+1/2, -y+1/2, -z'
'-x+1/2, y+1/2, -z-1/2'

loop_
_atom_site_aniso_label
_atom_site_aniso_U_11
_atom_site_aniso_U_22
_atom_site_aniso_U_33
_atom_site_aniso_U_23
_atom_site_aniso_U_13
_atom_site_aniso_U_12
Pt 0.0174(2) 0.0275(3) 0.0193(2) -0.0003(2) 0.0086(2) -0.0005(2)
P1 0.0233(15) 0.0288(15) 0.0197(14) -0.0015(12) 0.0056(11) -0.0016(13)
P2 0.0214(15) 0.029(2) 0.023(2) 0.0005(12) 0.0100(12) 0.0008(12)
P3 0.0154(14) 0.037(2) 0.027(2) 0.0026(12) 0.0097(12) -0.0021(12)
P4 0.0209(15) 0.041(2) 0.024(2) -0.0042(13) 0.0079(12) 0.0014(13)
Si1 0.022(2) 0.040(2) 0.024(2) 0.0007(14) 0.0059(13) 0.0001(14)
Si2 0.026(2) 0.036(2) 0.034(2) -0.0095(15) 0.0087(14) -0.0046(14)
O1 0.028(5) 0.074(6) 0.029(5) -0.008(4) 0.011(4) 0.001(4)
C1 0.013(5) 0.028(6) 0.012(5) -0.007(4) 0.004(4) -0.001(4)
C2 0.017(6) 0.038(7) 0.042(8) 0.001(6) 0.011(5) 0.004(5)
C3 0.019(6) 0.057(8) 0.049(8) -0.003(6) 0.015(6) -0.001(6)
C4 0.014(6) 0.078(10) 0.075(10) 0.015(8) 0.009(6) 0.004(6)
C5 0.032(8) 0.077(11) 0.093(12) 0.009(9) 0.015(8) 0.023(7)
C6 0.038(8) 0.131(14) 0.038(8) -0.003(9) 0.027(7) -0.005(9)
C7 0.029(7) 0.053(8) 0.043(8) 0.012(6) 0.011(6) -0.008(6)
C8 0.024(6) 0.046(7) 0.029(6) 0.003(5) 0.005(5) 0.009(5)
C9 0.024(6) 0.060(8) 0.042(8) -0.002(6) -0.003(6) 0.007(6)
C10 0.041(8) 0.034(7) 0.065(9) 0.000(6) 0.017(7) -0.005(6)
C11 0.028(7) 0.051(8) 0.047(8) 0.001(6) 0.004(6) -0.001(6)
C12 0.034(7) 0.051(8) 0.075(10) -0.034(7) 0.015(7) -0.010(6)
C13 0.023(6) 0.029(6) 0.022(6) 0.000(5) 0.011(5) 0.010(5)
C14 0.031(6) 0.034(6) 0.024(6) -0.004(5) 0.016(5) 0.003(5)
C15 0.021(6) 0.040(7) 0.036(7) -0.001(6) 0.004(5) -0.006(5)
C16 0.028(7) 0.071(9) 0.050(9) 0.008(7) -0.003(6) -0.005(7)
C17 0.036(9) 0.097(13) 0.082(12) -0.014(10) -0.005(8) -0.015(9)
C18 0.052(10) 0.084(13) 0.088(13) -0.022(10) 0.016(9) -0.053(10)
C19 0.084(12) 0.045(9) 0.072(11) -0.005(8) 0.013(9) -0.041(9)
C20 0.048(8) 0.045(8) 0.039(8) -0.002(6) 0.011(6) -0.006(6)
C21 0.018(6) 0.032(6) 0.034(7) 0.006(5) 0.013(5) 0.003(5)
C22 0.043(8) 0.030(7) 0.037(7) 0.001(6) 0.003(6) 0.002(6)
C23 0.057(9) 0.049(9) 0.052(9) -0.014(7) 0.008(7) 0.014(7)
C24 0.083(12) 0.045(9) 0.060(11) 0.011(8) 0.003(9) 0.013(8)
C25 0.084(11) 0.048(9) 0.035(8) 0.013(7) -0.001(7) 0.013(8)
C26 0.046(8) 0.041(8) 0.033(7) 0.006(6) 0.006(6) 0.014(6)
C27 0.023(6) 0.033(6) 0.028(6) 0.000(5) 0.020(5) -0.002(5)
C28 0.031(7) 0.041(7) 0.046(8) 0.016(6) 0.010(6) -0.009(6)
C29 0.055(10) 0.048(8) 0.074(10) 0.011(7) 0.026(8) -0.024(7)
C30 0.023(7) 0.091(12) 0.063(10) -0.004(9) 0.021(7) -0.022(8)
C31 0.034(8) 0.070(10) 0.046(8) -0.004(7) 0.017(6) 0.008(7)
C32 0.025(7) 0.057(8) 0.038(7) -0.009(6) 0.023(5) 0.001(6)
C33 0.024(6) 0.023(6) 0.041(7) 0.000(5) 0.002(5) 0.000(5)
C34 0.036(7) 0.040(7) 0.019(6) 0.004(5) -0.002(5) 0.003(5)
C35 0.042(8) 0.030(7) 0.052(8) 0.008(6) -0.011(6) -0.005(6)
C36 0.065(10) 0.019(6) 0.067(10) -0.015(6) -0.017(8) 0.004(6)
C37 0.056(9) 0.050(9) 0.043(8) -0.021(7) 0.004(7) 0.015(7)
C38 0.038(7) 0.038(7) 0.038(7) -0.008(6) 0.011(6) 0.003(6)

loop_
_atom_site_label
_atom_site_type_symbol
_atom_site_fract_x
_atom_site_fract_y
_atom_site_fract_z
_atom_site_U_iso_or_equiv
_atom_site_thermal_displace_type
_atom_site_occupancy
_atom_site_calc_flag
_atom_site_refinement_flags
Pt Pt 0.241173(14) 0.52788(2) 0.02263(2) 0.0211(2) Uani 1 d .
P1 P 0.28964(10) 0.52833(14) 0.11404(12) 0.0238(6) Uani 1 d .
P2 P 0.17833(10) 0.54733(14) 0.09143(13) 0.0243(7) Uani 1 d .
P3 P 0.30780(10) 0.54617(14) -0.04367(14) 0.0264(7) Uani 1 d .
P4 P 0.26092(10) 0.48922(15) -0.10956(13) 0.0284(7) Uani 1 d .
H1 H 0.2746(37) 0.4273(51) -0.0982(46) 0.034 Uiso 1 d .
Si1 Si 0.17162(11) 0.5794(2) -0.11265(14) 0.0283(7) Uani 1 d .
Si2 Si 0.16889(11) 0.4254(2) -0.0739(2) 0.0318(8) Uani 1 d .
O1 O 0.2637(3) 0.4967(4) -0.1793(4) 0.044(2) Uani 1 d .
C1 C 0.2049(3) 0.5082(5) -0.0715(4) 0.017(2) Uani 1 d .
C2 C 0.3608(4) 0.4872(6) -0.0302(6) 0.032(3) Uani 1 d .
H2B H 0.3517(42) 0.4456(59) -0.0332(53) 0.038 Uiso 1 d .
H2A H 0.3738(40) 0.4846(52) 0.0207(56) 0.038 Uiso 1 d .
C3 C 0.4062(4) 0.5037(7) -0.0670(6) 0.041(3) Uani 1 d .
C4 C 0.4286(4) 0.5711(7) -0.0440(7) 0.056(4) Uani 1 d .
H4A H 0.4578(4) 0.5811(7) -0.0681(7) 0.083 Uiso 1 calc R
H4B H 0.4382(4) 0.5682(7) 0.0017(7) 0.083 Uiso 1 calc R
H4C H 0.4043(4) 0.6070(7) -0.0511(7) 0.083 Uiso 1 calc R
C5 C 0.4451(5) 0.4489(8) -0.0537(8) 0.067(5) Uani 1 d .
H5A H 0.4745(5) 0.4591(8) -0.0773(8) 0.100 Uiso 1 calc R
H5B H 0.4317(5) 0.4053(8) -0.0677(8) 0.100 Uiso 1 calc R
H5C H 0.4540(5) 0.4473(8) -0.0077(8) 0.100 Uiso 1 calc R
C6 C 0.3927(5) 0.5073(9) -0.1390(6) 0.068(5) Uani 1 d .
H6A H 0.4222(5) 0.5179(9) -0.1621(6) 0.102 Uiso 1 calc R
H6B H 0.3678(5) 0.5423(9) -0.1472(6) 0.102 Uiso 1 calc R
H6C H 0.3794(5) 0.4638(9) -0.1537(6) 0.102 Uiso 1 calc R
C7 C 0.2127(4) 0.6531(6) -0.1225(6) 0.042(3) Uani 1 d .
H7A H 0.2416(4) 0.6393(6) -0.1453(6) 0.062 Uiso 1 calc R
H7B H 0.2232(4) 0.6709(6) -0.0803(6) 0.062 Uiso 1 calc R
H7C H 0.1948(4) 0.6880(6) -0.1472(6) 0.062 Uiso 1 calc R
C8 C 0.1178(4) 0.6100(6) -0.0692(5) 0.033(3) Uani 1 d .
H8A H 0.0951(4) 0.5726(6) -0.0629(5) 0.049 Uiso 1 calc R
H8B H 0.1008(4) 0.6453(6) -0.0945(5) 0.049 Uiso 1 calc R
H8C H 0.1292(4) 0.6282(6) -0.0275(5) 0.049 Uiso 1 calc R
C9 C 0.1474(4) 0.5565(7) -0.1949(6) 0.042(3) Uani 1 d .
H9A H 0.1254(4) 0.5177(7) -0.1925(6) 0.063 Uiso 1 calc R
H9B H 0.1750(4) 0.5452(7) -0.2214(6) 0.063 Uiso 1 calc R
H9C H 0.1292(4) 0.5946(7) -0.2139(6) 0.063 Uiso 1 calc R
C10 C 0.1948(5) 0.3645(6) -0.0122(6) 0.046(3) Uani 1 d .
H10A H 0.2302(5) 0.3589(6) -0.0173(6) 0.069 Uiso 1 calc R
H10B H 0.1782(5) 0.3210(6) -0.0178(6) 0.069 Uiso 1 calc R
H10C H 0.1894(5) 0.3819(6) 0.0308(6) 0.069 Uiso 1 calc R
C11 C 0.1019(4) 0.4354(6) -0.0634(6) 0.042(3) Uani 1 d .
H11A H 0.0969(4) 0.4581(6) -0.0227(6) 0.063 Uiso 1 calc R
H11B H 0.0863(4) 0.3910(6) -0.0634(6) 0.063 Uiso 1 calc R
H11C H 0.0873(4) 0.4623(6) -0.0988(6) 0.063 Uiso 1 calc R
C12 C 0.1723(5) 0.3820(7) -0.1526(7) 0.053(4) Uani 1 d .
H12A H 0.2069(5) 0.3748(7) -0.1618(7) 0.079 Uiso 1 calc R
H12B H 0.1564(5) 0.4099(7) -0.1864(7) 0.079 Uiso 1 calc R
H12C H 0.1554(5) 0.3386(7) -0.1510(7) 0.079 Uiso 1 calc R
C13 C 0.2555(4) 0.5627(5) 0.1789(5) 0.024(2) Uani 1 d .
H13A H 0.2720(4) 0.5513(5) 0.2208(5) 0.029 Uiso 1 calc R
H13B H 0.2533(4) 0.6122(5) 0.1752(5) 0.029 Uiso 1 calc R
C14 C 0.2040(4) 0.5312(6) 0.1730(5) 0.029(3) Uani 1 d .
H14A H 0.1827(4) 0.5514(6) 0.2048(5) 0.035 Uiso 1 calc R
H14B H 0.2061(4) 0.4822(6) 0.1810(5) 0.035 Uiso 1 calc R
C15 C 0.3462(4) 0.5766(6) 0.1192(5) 0.032(3) Uani 1 d .
C16 C 0.3890(4) 0.5516(7) 0.1498(6) 0.050(4) Uani 1 d .
H16 H 0.3897(4) 0.5073(7) 0.1666(6) 0.060 Uiso 1 calc R
C17 C 0.4304(5) 0.5921(9) 0.1553(8) 0.072(5) Uani 1 d .
H17 H 0.4596(5) 0.5765(9) 0.1775(8) 0.086 Uiso 1 calc R
C18 C 0.4287(6) 0.6561(9) 0.1278(8) 0.074(5) Uani 1 d .
H18 H 0.4573(6) 0.6837(9) 0.1308(8) 0.089 Uiso 1 calc R
C19 C 0.3871(6) 0.6798(7) 0.0969(8) 0.067(5) Uani 1 d .
H19 H 0.3867(6) 0.7232(7) 0.0778(8) 0.080 Uiso 1 calc R
C20 C 0.3460(5) 0.6403(6) 0.0938(6) 0.044(3) Uani 1 d .
H20 H 0.3164(5) 0.6572(6) 0.0736(6) 0.053 Uiso 1 calc R
C21 C 0.3055(4) 0.4434(5) 0.1396(5) 0.027(3) Uani 1 d .
C22 C 0.3103(4) 0.3936(6) 0.0947(6) 0.037(3) Uani 1 d .
H22 H 0.3055(4) 0.4039(6) 0.0504(6) 0.044 Uiso 1 calc R
C23 C 0.3223(5) 0.3288(7) 0.1133(7) 0.052(4) Uani 1 d .
H23 H 0.3260(5) 0.2946(7) 0.0821(7) 0.063 Uiso 1 calc R
C24 C 0.3286(6) 0.3144(7) 0.1770(7) 0.063(4) Uani 1 d .
H24 H 0.3363(6) 0.2696(7) 0.1900(7) 0.075 Uiso 1 calc R
C25 C 0.3243(6) 0.3624(7) 0.2223(6) 0.056(4) Uani 1 d .
H25 H 0.3298(6) 0.3515(7) 0.2664(6) 0.067 Uiso 1 calc R
C26 C 0.3122(4) 0.4269(6) 0.2044(6) 0.040(3) Uani 1 d .
H26 H 0.3083(4) 0.4603(6) 0.2362(6) 0.048 Uiso 1 calc R
C27 C 0.1194(4) 0.5069(5) 0.0931(5) 0.027(3) Uani 1 d .
C28 C 0.1164(4) 0.4389(6) 0.1110(6) 0.039(3) Uani 1 d .
H28 H 0.1456(4) 0.4155(6) 0.1246(6) 0.047 Uiso 1 calc R
C29 C 0.0712(5) 0.4054(7) 0.1089(7) 0.058(4) Uani 1 d .
H29 H 0.0700(5) 0.3590(7) 0.1195(7) 0.070 Uiso 1 calc R
C30 C 0.0284(5) 0.4393(8) 0.0917(7) 0.058(4) Uani 1 d .
H30 H -0.0023(5) 0.4164(8) 0.0904(7) 0.070 Uiso 1 calc R
C31 C 0.0304(5) 0.5054(8) 0.0764(6) 0.050(3) Uani 1 d .
H31 H 0.0006(5) 0.5290(8) 0.0659(6) 0.060 Uiso 1 calc R
C32 C 0.0752(4) 0.5394(6) 0.0757(6) 0.039(3) Uani 1 d .
H32 H 0.0757(4) 0.5853(6) 0.0632(6) 0.047 Uiso 1 calc R
C33 C 0.1665(4) 0.6366(5) 0.0975(5) 0.029(3) Uani 1 d .
C34 C 0.1880(4) 0.6824(6) 0.0578(5) 0.032(3) Uani 1 d .
H34 H 0.2078(4) 0.6664(6) 0.0248(5) 0.038 Uiso 1 calc R
C35 C 0.1816(5) 0.7504(6) 0.0647(6) 0.042(3) Uani 1 d .
H35 H 0.1968(5) 0.7805(6) 0.0365(6) 0.050 Uiso 1 calc R
C36 C 0.1533(5) 0.7753(6) 0.1118(7) 0.051(4) Uani 1 d .
H36 H 0.1493(5) 0.8224(6) 0.1168(7) 0.061 Uiso 1 calc R
C37 C 0.1308(5) 0.7307(7) 0.1521(6) 0.050(4) Uani 1 d .
H37 H 0.1105(5) 0.7474(7) 0.1842(6) 0.059 Uiso 1 calc R
C38 C 0.1375(4) 0.6621(6) 0.1463(6) 0.038(3) Uani 1 d .
H38 H 0.1226(4) 0.6322(6) 0.1750(6) 0.045 Uiso 1 calc R
C51 C 0.5000 0.0388(25) 0.2500 0.195(20) Uiso 1 d S
C52 C 0.4525(12) 0.0776(16) 0.2488(15) 0.165(11) Uiso 1 d .
C53 C 0.4722(10) 0.1401(16) 0.2468(17) 0.179(13) Uiso 1 d .
C61 C 0.0210(8) 0.3317(12) 0.2776(11) 0.117(8) Uiso 1 d .
C62 C 0.0625(13) 0.2903(17) 0.2579(17) 0.078(10) Uiso 0.50 d P
C63 C 0.0344(18) 0.2469(22) 0.2099(22) 0.117(15) Uiso 0.50 d P
C64 C -0.0030(9) 0.2875(12) 0.1836(12) 0.039(6) Uiso 0.50 d P
C71 C 0.4395(11) 0.2642(14) 0.0193(15) 0.153(10) Uiso 1 d .
C72 C 0.4814(11) 0.2571(13) -0.0265(13) 0.145(9) Uiso 1 d .
C73 C 0.5173(10) 0.2219(13) 0.0157(13) 0.133(8) Uiso 1 d .
C74 C 0.5017(12) 0.2251(15) 0.0848(15) 0.159(11) Uiso 1 d .
C75 C 0.4514(11) 0.2498(14) 0.0790(14) 0.145(10) Uiso 1 d .
C81 C 0.1556(13) 0.1998(19) 0.1320(17) 0.195(14) Uiso 1 d .
C82 C 0.1676(10) 0.1730(14) 0.2035(13) 0.139(9) Uiso 1 d .
C83 C 0.2059(10) 0.2245(13) 0.2214(12) 0.136(9) Uiso 1 d .
C84 C 0.1921(13) 0.2879(16) 0.1801(16) 0.172(12) Uiso 1 d .
C85 C 0.1516(12) 0.2701(16) 0.1493(15) 0.161(11) Uiso 1 d .
C91 C 0.5000 0.4458(14) 0.2500 0.089(8) Uiso 1 d S
C92 C 0.4719(10) 0.4096(15) 0.2119(13) 0.153(10) Uiso 1 d .
C93 C 0.4730(10) 0.3348(16) 0.2373(17) 0.180(13) Uiso 1 d .

loop_
_atom_type_symbol
_atom_type_description
_atom_type_scat_dispersion_real
_atom_type_scat_dispersion_imag
_atom_type_scat_source
C C 0.0033 0.0016 'International Tables Vol C Tables 4.2.6.8 and 6.1.1.4'
H H 0.0000 0.0000 'International Tables Vol C Tables 4.2.6.8 and 6.1.1.4'
P P 0.1023 0.0942 'International Tables Vol C Tables 4.2.6.8 and 6.1.1.4'
Si Si 0.0817 0.0704 'International Tables Vol C Tables 4.2.6.8 and 6.1.1.4'
Pt Pt -1.7033 8.3905 'International Tables Vol C Tables 4.2.6.8 and 6.1.1.4'
O O 0.0106 0.0060 'International Tables Vol C Tables 4.2.6.8 and 6.1.1.4'

loop_
_geom_angle_atom_site_label_1
_geom_angle_atom_site_label_2
_geom_angle_atom_site_label_3
_geom_angle
_geom_angle_site_symmetry_1
_geom_angle_site_symmetry_3
C1 Pt P1 166.9(3) . .
C1 Pt P2 105.9(2) . .
P1 Pt P2 83.80(10) . .
C1 Pt P3 79.9(2) . .
P1 Pt P3 93.63(10) . .
P2 Pt P3 161.38(10) . .
C1 Pt P4 37.4(2) . .
P1 Pt P4 131.79(9) . .
P2 Pt P4 143.17(9) . .
P3 Pt P4 46.23(9) . .
C15 P1 C13 102.7(5) . .
C15 P1 C21 106.8(5) . .
C13 P1 C21 104.7(5) . .
C15 P1 Pt 120.5(4) . .
C13 P1 Pt 109.5(4) . .
C21 P1 Pt 111.3(4) . .
C27 P2 C33 106.0(5) . .
C27 P2 C14 101.6(5) . .
C33 P2 C14 99.6(5) . .
C27 P2 Pt 128.6(4) . .
C33 P2 Pt 110.3(4) . .
C14 P2 Pt 106.8(3) . .
C2 P3 P4 101.1(4) . .
C2 P3 Pt 115.0(4) . .
P4 P3 Pt 81.21(12) . .
O1 P4 C1 120.4(5) . .
O1 P4 P3 121.5(4) . .
C1 P4 P3 95.4(3) . .
O1 P4 Pt 157.6(4) . .
C1 P4 Pt 47.9(3) . .
P3 P4 Pt 52.56(9) . .
C7 Si1 C8 106.6(5) . .
C7 Si1 C9 106.0(6) . .
C8 Si1 C9 106.2(5) . .
C7 Si1 C1 111.7(5) . .
C8 Si1 C1 113.5(5) . .
C9 Si1 C1 112.3(5) . .
C11 Si2 C12 104.3(6) . .
C11 Si2 C10 108.8(6) . .
C12 Si2 C10 105.8(6) . .
C11 Si2 C1 114.1(5) . .
C12 Si2 C1 111.9(5) . .
C10 Si2 C1 111.3(5) . .
P4 C1 Si1 111.1(5) . .
P4 C1 Si2 104.6(5) . .
Si1 C1 Si2 113.9(5) . .
P4 C1 Pt 94.7(4) . .
Si1 C1 Pt 117.6(5) . .
Si2 C1 Pt 112.5(5) . .
C3 C2 P3 115.2(8) . .
C2 C3 C6 110.3(10) . .
C2 C3 C5 108.9(11) . .
C6 C3 C5 109.8(11) . .
C2 C3 C4 110.4(10) . .
C6 C3 C4 109.7(12) . .
C5 C3 C4 107.6(11) . .
C14 C13 P1 106.6(7) . .
C13 C14 P2 107.8(7) . .
C20 C15 C16 119.7(11) . .
C20 C15 P1 118.6(9) . .
C16 C15 P1 121.7(9) . .
C17 C16 C15 119.3(14) . .
C16 C17 C18 119.0(14) . .
C19 C18 C17 121.5(13) . .
C18 C19 C20 118.8(14) . .
C19 C20 C15 121.7(13) . .
C22 C21 C26 118.6(10) . .
C22 C21 P1 119.9(8) . .
C26 C21 P1 121.4(9) . .
C21 C22 C23 120.7(11) . .
C24 C23 C22 119.2(13) . .
C25 C24 C23 121.5(13) . .
C24 C25 C26 119.9(12) . .
C25 C26 C21 120.1(12) . .
C32 C27 C28 117.0(10) . .
C32 C27 P2 123.0(9) . .
C28 C27 P2 120.0(8) . .
C29 C28 C27 120.9(12) . .
C30 C29 C28 120.4(13) . .
C31 C30 C29 119.6(12) . .
C30 C31 C32 121.1(13) . .
C31 C32 C27 121.0(12) . .
C34 C33 C38 117.7(10) . .
C34 C33 P2 121.5(9) . .
C38 C33 P2 120.7(8) . .
C35 C34 C33 121.8(11) . .
C34 C35 C36 120.7(12) . .
C35 C36 C37 118.9(11) . .
C38 C37 C36 121.0(12) . .
C37 C38 C33 119.9(12) . .
C52 C51 C52 118.3(42) . 6_656
C53 C52 C51 97.5(32) . .
C52 C53 C53 113.1(20) . 6_656
C64 C61 C62 96.5(22) 6_556 .
C64 C61 C61 99.9(20) 6_556 6_556
C62 C61 C61 109.4(24) . 6_556
C61 C62 C63 97.9(29) . .
C64 C63 C62 105.5(34) . .
C61 C64 C63 115.8(28) 6_556 .
C75 C71 C72 114.8(28) . .
C73 C72 C71 99.4(23) . .
C72 C73 C74 109.9(24) . .
C75 C74 C73 104.0(26) . .
C71 C75 C74 110.0(28) . .
C85 C81 C82 95.9(27) . .
C83 C82 C81 96.4(23) . .
C82 C83 C84 105.7(24) . .
C85 C84 C83 103.1(29) . .
C84 C85 C81 108.4(31) . .
C92 C91 C92 112.4(35) . 6_656
C91 C92 C93 108.4(26) . .
C93 C93 C92 96.8(18) 6_656 .

loop_
_geom_bond_atom_site_label_1
_geom_bond_atom_site_label_2
_geom_bond_distance
_geom_bond_site_symmetry_2
Pt C1 2.190(9) .
Pt P1 2.264(3) .
Pt P2 2.321(3) .
Pt P3 2.364(3) .
Pt P4 2.943(3) .
P1 C15 1.811(11) .
P1 C13 1.815(9) .
P1 C21 1.817(11) .
P2 C27 1.795(10) .
P2 C33 1.811(10) .
P2 C14 1.836(11) .
P3 C2 1.868(11) .
P3 P4 2.150(4) .
P4 O1 1.470(8) .
P4 C1 1.793(9) .
Si1 C7 1.861(11) .
Si1 C8 1.863(10) .
Si1 C9 1.864(12) .
Si1 C1 1.866(10) .
Si2 C11 1.855(11) .
Si2 C12 1.864(12) .
Si2 C10 1.880(13) .
Si2 C1 1.916(10) .
C2 C3 1.52(2) .
C3 C6 1.53(2) .
C3 C5 1.54(2) .
C3 C4 1.54(2) .
C13 C14 1.533(14) .
C15 C20 1.37(2) .
C15 C16 1.39(2) .
C16 C17 1.39(2) .
C17 C18 1.40(2) .
C18 C19 1.36(2) .
C19 C20 1.37(2) .
C21 C22 1.38(2) .
C21 C26 1.40(2) .
C22 C23 1.38(2) .
C23 C24 1.36(2) .
C24 C25 1.35(2) .
C25 C26 1.37(2) .
C27 C32 1.40(2) .
C27 C28 1.41(2) .
C28 C29 1.40(2) .
C29 C30 1.38(2) .
C30 C31 1.36(2) .
C31 C32 1.39(2) .
C33 C34 1.383(15) .
C33 C38 1.41(2) .
C34 C35 1.37(2) .
C35 C36 1.37(2) .
C36 C37 1.39(2) .
C37 C38 1.38(2) .
C51 C52 1.50(3) .
C51 C52 1.50(3) 6_656
C52 C53 1.36(4) .
C53 C53 1.51(6) 6_656
C61 C64 1.31(3) 6_556
C61 C62 1.47(4) .
C61 C61 1.58(4) 6_556
C62 C63 1.50(5) .
C63 C64 1.39(5) .
C64 C61 1.31(3) 6_556
C71 C75 1.30(3) .
C71 C72 1.53(3) .
C72 C73 1.46(3) .
C73 C74 1.53(3) .
C74 C75 1.45(4) .
C81 C85 1.45(4) .
C81 C82 1.60(4) .
C82 C83 1.49(3) .
C83 C84 1.56(4) .
C84 C85 1.30(4) .
C91 C92 1.29(3) .
C91 C92 1.29(3) 6_656
C92 C93 1.58(4) .
C93 C93 1.53(5) 6_656
